data_4306206
loop_
_publ_author_name
'Victor I. Ovcharenko'
'Galina V. Romanenko'
'Ksenia Yu. Maryunina'
'Artem S. Bogomyakov'
'Elena V. Gorelik'

_publ_section_title
;
Thermally Induced Magnetic Anomalies in Solvates of the
Bis(hexafluoroacetylacetonate)copper(II) Complex with Pyrazolyl-Substituted
Nitronyl Nitroxide
;
_journal_name_full 'Inorganic Chemistry'
_journal_page_first 9537
_journal_page_last 9552
_journal_paper_doi 10.1021/ic8011074
_journal_volume 47
_journal_year 2008
_chemical_formula_sum 'C26 H29.5 Cl0.5 Cu F12 N4 O6'
_chemical_formula_weight 803.30
_chemical_name_systematic
; 
 catena-(bis(m2-4,4,5,5-Tetramethyl-2-
 (1-butylpyrazole-4-yl)-4,5-dihydro-1H-
 imidazol-3-oxide-1-oxyl)-tetrakis(1,
 1,1,5,5,5-hexafluoropentan-2,4-
 dionato)-di-copper(ii)) chlorobutane solvate 
;
_space_group_IT_number 2
_symmetry_cell_setting triclinic
_symmetry_space_group_name_Hall '-P 1'
_symmetry_space_group_name_H-M 'P -1'
_atom_sites_solution_hydrogens geom
_atom_sites_solution_primary direct
_atom_sites_solution_secondary difmap
_audit_creation_method SHELXL-97
_cell_angle_alpha 99.030(2)
_cell_angle_beta 111.918(2)
_cell_angle_gamma 96.623(2)
_cell_formula_units_Z 2
_cell_length_a 10.4345(17)
_cell_length_b 13.140(2)
_cell_length_c 13.434(2)
_cell_measurement_reflns_used 9172
_cell_measurement_temperature 120(2)
_cell_measurement_theta_max 26.42
_cell_measurement_theta_min 2.42
_cell_volume 1656.9(4)
_computing_cell_refinement 'Bruker SMART'
_computing_data_collection 'Bruker SMART'
_computing_data_reduction 'Bruker SAINT'
_computing_molecular_graphics 'Bruker SHELXTL'
_computing_publication_material 'Bruker SHELXTL'
_computing_structure_refinement 'SHELXL-97 (Sheldrick, 1997)'
_computing_structure_solution 'SHELXS-97 (Sheldrick, 1990)'
_diffrn_ambient_temperature 120(2)
_diffrn_measured_fraction_theta_full 0.988
_diffrn_measured_fraction_theta_max 0.988
_diffrn_measurement_device_type 'CCD area detector'
_diffrn_measurement_method 'phi and omega scans'
_diffrn_radiation_monochromator graphite
_diffrn_radiation_source 'fine-focus sealed tube'
_diffrn_radiation_type MoK\a
_diffrn_radiation_wavelength 0.71073
_diffrn_reflns_av_R_equivalents 0.0406
_diffrn_reflns_av_sigmaI/netI 0.0542
_diffrn_reflns_limit_h_max 12
_diffrn_reflns_limit_h_min -13
_diffrn_reflns_limit_k_max 16
_diffrn_reflns_limit_k_min -16
_diffrn_reflns_limit_l_max 16
_diffrn_reflns_limit_l_min -16
_diffrn_reflns_number 16038
_diffrn_reflns_theta_full 26.35
_diffrn_reflns_theta_max 26.35
_diffrn_reflns_theta_min 1.67
_exptl_absorpt_coefficient_mu 0.812
_exptl_absorpt_correction_type none
_exptl_crystal_density_diffrn 1.610
_exptl_crystal_density_method 'not measured'
_exptl_crystal_F_000 814
_refine_diff_density_max 0.576
_refine_diff_density_min -0.607
_refine_diff_density_rms 0.085
_refine_ls_extinction_coef 0.0000(7)
_refine_ls_extinction_expression Fc^*^=kFc[1+0.001xFc^2^\l^3^/sin(2\q)]^-1/4^
_refine_ls_extinction_method SHELXL
_refine_ls_goodness_of_fit_ref 0.938
_refine_ls_hydrogen_treatment mixed
_refine_ls_matrix_type full
_refine_ls_number_parameters 669
_refine_ls_number_reflns 6672
_refine_ls_number_restraints 6
_refine_ls_restrained_S_all 0.938
_refine_ls_R_factor_all 0.0694
_refine_ls_R_factor_gt 0.0573
_refine_ls_shift/su_max 1.612
_refine_ls_shift/su_mean 0.007
_refine_ls_structure_factor_coef Fsqd
_refine_ls_weighting_details 'calc w=1/[\s^2^(Fo^2^)+(0.0895P)^2^+3.8049P] where P=(Fo^2^+2Fc^2^)/3'
_refine_ls_weighting_scheme calc
_refine_ls_wR_factor_gt 0.1526
_refine_ls_wR_factor_ref 0.1613
_reflns_number_gt 5722
_reflns_number_total 6672
_reflns_threshold_expression >2sigma(I)
_cod_data_source_file ic8011074_si_001_06.cif
_cod_data_source_block Bu_Cl120
_cod_depositor_comments
;
The following automatic conversions were performed:
'_symmetry_cell_setting' value 'Triclinic' changed to 'triclinic'
according to '/home/saulius/struct/CIF-dictionaries/cif_core.dic'
dictionary named 'cif_core.dic' version 2.4.1 from 2010-06-29.

Automatic conversion script
Id: cif_fix_enum 1527 2010-12-29 10:47:43Z saulius 
;
_cod_original_cell_volume 1656.9(5)
_cod_original_formula_sum 'C26 H29.50 Cl0.50 Cu F12 N4 O6'
_cod_database_code 4306206

loop_
_symmetry_equiv_pos_as_xyz
'x, y, z'
'-x, -y, -z'

loop_
_atom_site_label
_atom_site_type_symbol
_atom_site_fract_x
_atom_site_fract_y
_atom_site_fract_z
_atom_site_U_iso_or_equiv
_atom_site_adp_type
_atom_site_occupancy
_atom_site_symmetry_multiplicity
_atom_site_calc_flag
_atom_site_refinement_flags
_atom_site_disorder_assembly
_atom_site_disorder_group
Cu1 Cu 0.0000 0.0000 0.5000 0.02103(14) Uani 1 2 d S . .
O1 O 0.1152(2) -0.08567(19) 0.44411(19) 0.0293(5) Uani 1 1 d . . .
C1 C 0.2623(4) -0.1301(3) 0.3577(4) 0.0391(9) Uani 1 1 d . . .
F1 F 0.1657(9) -0.1713(11) 0.2616(9) 0.068(3) Uani 0.50 1 d P . .
F2 F 0.2899(11) -0.2084(7) 0.4138(8) 0.065(2) Uani 0.50 1 d P . .
F3 F 0.3750(12) -0.1019(10) 0.3404(12) 0.079(3) Uani 0.50 1 d P . .
F1A F 0.1781(17) -0.1531(15) 0.2544(13) 0.134(7) Uani 0.50 1 d P . .
F2A F 0.2655(14) -0.2174(8) 0.3888(12) 0.100(5) Uani 0.50 1 d P . .
F3A F 0.3897(9) -0.0942(9) 0.3643(11) 0.051(3) Uani 0.50 1 d P . .
C2 C 0.2136(3) -0.0480(3) 0.4215(3) 0.0274(7) Uani 1 1 d . . .
C3 C 0.2799(4) 0.0553(3) 0.4455(3) 0.0305(8) Uani 1 1 d . . .
H3A H 0.352(4) 0.068(3) 0.430(3) 0.032(10) Uiso 1 1 d . . .
C4 C 0.2366(3) 0.1344(3) 0.4990(3) 0.0264(7) Uani 1 1 d . . .
C5 C 0.3155(4) 0.2475(3) 0.5230(3) 0.0324(8) Uani 1 1 d . . .
F4 F 0.4167(3) 0.25524(18) 0.4866(2) 0.0476(6) Uani 1 1 d . . .
F5 F 0.3695(9) 0.2905(7) 0.6396(6) 0.0318(16) Uani 0.50 1 d P . .
F6 F 0.2268(3) 0.30790(19) 0.4768(2) 0.0551(7) Uani 1 1 d . . .
F5A F 0.3771(13) 0.2843(10) 0.6190(8) 0.061(3) Uani 0.50 1 d P . .
O2 O 0.1395(2) 0.12784(18) 0.53165(19) 0.0279(5) Uani 1 1 d . . .
Cu2 Cu -0.5000 -0.5000 0.0000 0.02591(15) Uani 1 2 d S . .
O3 O -0.6618(2) -0.43605(17) -0.00888(19) 0.0262(5) Uani 1 1 d . . .
C6 C -0.8312(4) -0.3666(3) 0.0386(3) 0.0312(8) Uani 1 1 d . . .
F7 F -0.9144(8) -0.3895(6) -0.0667(7) 0.0334(18) Uani 0.50 1 d P . .
F8 F -0.7800(11) -0.2578(7) 0.0505(9) 0.0334(19) Uani 0.50 1 d P . .
F9 F -0.8839(9) -0.3655(9) 0.1097(10) 0.042(2) Uani 0.50 1 d P . .
F8A F -0.7856(13) -0.2770(8) 0.0474(12) 0.049(3) Uani 0.50 1 d P . .
F9A F -0.9138(9) -0.3773(10) 0.0995(11) 0.041(2) Uani 0.50 1 d P . .
F7A F -0.9372(9) -0.4146(7) -0.0605(9) 0.042(2) Uani 0.50 1 d P . .
C7 C -0.7118(3) -0.4283(2) 0.0629(3) 0.0264(7) Uani 1 1 d . . .
C8 C -0.6709(4) -0.4657(3) 0.1587(3) 0.0329(8) Uani 1 1 d . . .
H8A H -0.716(5) -0.438(4) 0.209(4) 0.048(13) Uiso 1 1 d . . .
C9 C -0.5630(4) -0.5243(3) 0.1857(3) 0.0285(7) Uani 1 1 d . . .
C10 C -0.5306(5) -0.5642(3) 0.2919(3) 0.0394(9) Uani 1 1 d . . .
F10 F -0.5321(13) -0.4902(9) 0.3729(10) 0.052(3) Uani 0.50 1 d P . .
F11 F -0.6264(11) -0.6515(9) 0.2749(11) 0.061(3) Uani 0.50 1 d P . .
F12 F -0.3991(8) -0.5899(7) 0.3331(7) 0.0377(15) Uani 0.50 1 d P . .
F10A F -0.5610(13) -0.5070(9) 0.3667(10) 0.047(2) Uani 0.50 1 d P . .
F11A F -0.6053(15) -0.6551(9) 0.2718(10) 0.067(3) Uani 0.50 1 d P . .
F12A F -0.4074(16) -0.5707(13) 0.3319(12) 0.106(5) Uani 0.50 1 d P . .
O4 O -0.4917(2) -0.54996(17) 0.1336(2) 0.0272(5) Uani 1 1 d . . .
O01 O -0.0841(2) 0.02284(19) 0.3241(2) 0.0320(6) Uani 1 1 d . . .
N1 N -0.2132(3) 0.0316(2) 0.2709(3) 0.0283(6) Uani 1 1 d . . .
C01 C -0.2521(4) 0.1357(3) 0.2535(3) 0.0305(7) Uani 1 1 d . . .
C02 C -0.2042(5) 0.1639(3) 0.1647(4) 0.0417(10) Uani 1 1 d . . .
H02A H -0.114(4) 0.170(3) 0.186(3) 0.031(10) Uiso 1 1 d . . .
H02B H -0.231(4) 0.231(3) 0.153(3) 0.030(10) Uiso 1 1 d . . .
H02C H -0.248(5) 0.112(4) 0.096(4) 0.048(13) Uiso 1 1 d . . .
C03 C -0.1794(5) 0.2185(3) 0.3595(3) 0.0362(8) Uani 1 1 d . . .
H03A H -0.196(5) 0.197(4) 0.422(4) 0.046(12) Uiso 1 1 d . . .
H03B H -0.210(4) 0.283(4) 0.349(4) 0.042(12) Uiso 1 1 d . . .
H03C H -0.082(5) 0.228(4) 0.387(4) 0.047(13) Uiso 1 1 d . . .
C04 C -0.4132(4) 0.1070(3) 0.2129(3) 0.0295(7) Uani 1 1 d . . .
C05 C -0.4957(5) 0.1604(3) 0.1237(4) 0.0394(9) Uani 1 1 d . . .
H05A H -0.478(4) 0.138(3) 0.059(4) 0.041(12) Uiso 1 1 d . . .
H05B H -0.468(5) 0.234(4) 0.146(4) 0.050(13) Uiso 1 1 d . . .
H05C H -0.597(5) 0.135(4) 0.107(4) 0.048(13) Uiso 1 1 d . . .
C06 C -0.4651(4) 0.1166(3) 0.3050(3) 0.0350(8) Uani 1 1 d . . .
H06A H -0.570(5) 0.093(4) 0.279(4) 0.052(13) Uiso 1 1 d . . .
H06B H -0.457(4) 0.182(3) 0.341(3) 0.034(11) Uiso 1 1 d . . .
H06C H -0.406(4) 0.083(3) 0.366(3) 0.033(10) Uiso 1 1 d . . .
N2 N -0.4369(3) -0.0089(2) 0.1665(2) 0.0282(6) Uani 1 1 d . . .
O02 O -0.5580(3) -0.0622(2) 0.1052(2) 0.0337(6) Uani 1 1 d . . .
C07 C -0.3192(3) -0.0481(3) 0.2088(3) 0.0264(7) Uani 1 1 d . . .
C08 C -0.3086(3) -0.1563(3) 0.1889(3) 0.0248(7) Uani 1 1 d . . .
C09 C -0.4137(4) -0.2433(3) 0.1231(3) 0.0255(7) Uani 1 1 d . . .
H09A H -0.506(4) -0.247(3) 0.083(3) 0.028(10) Uiso 1 1 d . . .
N3 N -0.3620(3) -0.3313(2) 0.1231(2) 0.0272(6) Uani 1 1 d . . .
N4 N -0.2231(3) -0.3010(2) 0.1898(2) 0.0286(6) Uani 1 1 d . . .
C041 C -0.1306(4) -0.3775(3) 0.2157(3) 0.0336(8) Uani 1 1 d . . .
C042 C -0.1265(8) -0.4184(7) 0.3164(8) 0.025(2) Uani 0.50 1 d P . .
C043 C -0.0480(11) -0.5029(8) 0.3367(10) 0.035(2) Uani 0.50 1 d P . .
C044 C 0.1022(14) -0.4716(11) 0.3656(10) 0.045(3) Uani 0.50 1 d P . .
C42A C -0.097(2) -0.3886(14) 0.3271(14) 0.115(8) Uani 0.50 1 d P . .
C43A C -0.013(3) -0.4948(18) 0.3416(16) 0.123(9) Uani 0.50 1 d P . .
C44A C 0.135(2) -0.4563(16) 0.391(3) 0.137(12) Uani 0.50 1 d P . .
C010 C -0.1873(4) -0.1979(3) 0.2300(3) 0.0276(7) Uani 1 1 d . . .
H01A H -0.092(4) -0.168(3) 0.275(3) 0.034(10) Uiso 1 1 d . . .
Cl1A Cl -1.1559(9) -0.1629(10) -0.1832(11) 0.146(4) Uani 0.25 1 d PD . .
Cl1B Cl -1.1394(8) -0.2139(8) -0.0134(7) 0.102(3) Uani 0.25 1 d PD . .
C1A C -1.097(3) -0.093(3) -0.052(3) 0.37(6) Uani 0.25 1 d PD . .
C1B C -1.053(3) -0.116(2) -0.047(3) 0.279(18) Uani 0.25 1 d PD . .
C2A C -1.0000 0.0000 0.0000 0.185(8) Uani 1 2 d SD . .
C3A C -0.952(4) 0.081(3) -0.042(2) 0.26(2) Uani 0.50 1 d PD . .
C4A C -0.8927(19) 0.1763(17) 0.054(3) 0.171(9) Uani 0.50 1 d PD . .

loop_
_atom_site_aniso_label
_atom_site_aniso_U_11
_atom_site_aniso_U_22
_atom_site_aniso_U_33
_atom_site_aniso_U_23
_atom_site_aniso_U_13
_atom_site_aniso_U_12
Cu1 0.0210(3) 0.0161(3) 0.0262(3) 0.0026(2) 0.0112(2) 0.0008(2)
O1 0.0329(12) 0.0244(12) 0.0302(12) 0.0088(10) 0.0119(10) 0.0022(10)
C1 0.0377(19) 0.0287(19) 0.051(2) 0.0021(17) 0.0200(18) 0.0055(16)
F1 0.038(3) 0.093(7) 0.048(5) -0.040(4) 0.015(3) 0.004(4)
F2 0.123(6) 0.049(5) 0.067(4) 0.035(3) 0.063(4) 0.064(4)
F3 0.107(6) 0.038(5) 0.117(7) -0.009(4) 0.090(5) -0.007(4)
F1A 0.144(12) 0.151(13) 0.064(8) -0.038(8) -0.001(8) 0.092(10)
F2A 0.127(8) 0.021(4) 0.194(13) 0.031(5) 0.110(8) 0.008(4)
F3A 0.038(3) 0.029(4) 0.093(6) -0.004(4) 0.040(3) 0.009(3)
C2 0.0259(16) 0.0259(17) 0.0304(17) 0.0099(14) 0.0092(13) 0.0062(13)
C3 0.0321(17) 0.0261(18) 0.0374(19) 0.0069(14) 0.0192(15) 0.0032(14)
C4 0.0250(15) 0.0256(17) 0.0265(16) 0.0070(13) 0.0089(13) 0.0003(13)
C5 0.0352(18) 0.0284(18) 0.038(2) 0.0068(15) 0.0196(15) 0.0054(15)
F4 0.0541(13) 0.0301(12) 0.0699(16) 0.0039(11) 0.0432(12) -0.0033(10)
F5 0.045(3) 0.029(3) 0.017(3) -0.009(2) 0.019(2) -0.011(2)
F6 0.0532(14) 0.0322(12) 0.0863(19) 0.0283(12) 0.0281(13) 0.0109(11)
F5A 0.096(6) 0.048(4) 0.033(4) -0.018(3) 0.042(4) -0.027(4)
O2 0.0314(12) 0.0246(12) 0.0278(12) 0.0045(9) 0.0138(10) 0.0010(10)
Cu2 0.0350(3) 0.0190(3) 0.0356(3) 0.0093(2) 0.0244(2) 0.0103(2)
O3 0.0321(12) 0.0199(11) 0.0336(12) 0.0041(9) 0.0208(10) 0.0073(9)
C6 0.0367(18) 0.0261(18) 0.0401(19) 0.0066(14) 0.0259(16) 0.0060(14)
F7 0.031(3) 0.026(3) 0.040(3) 0.004(2) 0.011(2) 0.007(2)
F8 0.041(3) 0.006(3) 0.062(4) 0.013(2) 0.028(3) 0.008(2)
F9 0.038(3) 0.045(4) 0.074(4) 0.028(3) 0.045(3) 0.021(3)
F8A 0.055(4) 0.008(3) 0.101(6) 0.021(3) 0.043(4) 0.015(3)
F9A 0.029(3) 0.053(5) 0.064(4) 0.025(3) 0.037(3) 0.015(3)
F7A 0.027(3) 0.034(4) 0.059(4) -0.003(3) 0.015(3) 0.003(3)
C7 0.0326(16) 0.0129(14) 0.0372(18) 0.0021(13) 0.0199(14) 0.0015(12)
C8 0.0411(19) 0.0299(18) 0.0400(19) 0.0086(15) 0.0277(16) 0.0126(15)
C9 0.0366(17) 0.0195(16) 0.0339(18) 0.0048(13) 0.0199(15) 0.0030(13)
C10 0.057(2) 0.034(2) 0.042(2) 0.0162(16) 0.0300(19) 0.0190(18)
F10 0.088(6) 0.036(4) 0.038(4) 0.011(3) 0.032(4) 0.011(4)
F11 0.054(4) 0.060(6) 0.069(6) 0.030(4) 0.025(4) -0.014(4)
F12 0.042(3) 0.054(3) 0.035(3) 0.027(2) 0.023(2) 0.031(3)
F10A 0.078(5) 0.046(5) 0.040(4) 0.017(3) 0.040(4) 0.033(4)
F11A 0.139(9) 0.034(5) 0.063(5) 0.032(4) 0.066(5) 0.030(5)
F12A 0.116(7) 0.176(12) 0.082(6) 0.081(7) 0.056(5) 0.112(7)
O4 0.0354(12) 0.0188(11) 0.0364(13) 0.0078(9) 0.0228(10) 0.0071(9)
O01 0.0279(12) 0.0236(12) 0.0440(14) 0.0033(10) 0.0164(11) 0.0015(10)
N1 0.0268(14) 0.0182(13) 0.0422(16) 0.0046(12) 0.0177(12) 0.0020(11)
C01 0.0420(19) 0.0159(15) 0.0375(19) 0.0040(13) 0.0210(16) 0.0047(14)
C02 0.049(2) 0.033(2) 0.047(2) 0.0077(18) 0.0282(19) -0.0053(18)
C03 0.048(2) 0.0181(17) 0.042(2) 0.0051(15) 0.0175(18) 0.0033(16)
C04 0.0407(18) 0.0162(15) 0.0378(18) 0.0063(13) 0.0212(15) 0.0085(14)
C05 0.052(2) 0.028(2) 0.045(2) 0.0152(17) 0.0220(19) 0.0185(18)
C06 0.047(2) 0.0280(19) 0.041(2) 0.0097(16) 0.0268(17) 0.0147(16)
N2 0.0320(14) 0.0181(13) 0.0392(16) 0.0072(12) 0.0185(13) 0.0069(11)
O02 0.0304(12) 0.0267(13) 0.0424(14) 0.0069(11) 0.0125(11) 0.0075(10)
C07 0.0279(15) 0.0185(15) 0.0364(18) 0.0053(13) 0.0174(14) 0.0030(13)
C08 0.0289(16) 0.0178(15) 0.0310(17) 0.0047(13) 0.0157(13) 0.0045(12)
C09 0.0272(16) 0.0182(15) 0.0347(17) 0.0082(13) 0.0154(14) 0.0042(12)
N3 0.0352(15) 0.0197(14) 0.0292(14) 0.0059(11) 0.0151(12) 0.0058(11)
N4 0.0374(15) 0.0226(14) 0.0263(14) 0.0023(11) 0.0127(12) 0.0119(12)
C041 0.048(2) 0.0289(18) 0.0351(19) 0.0132(15) 0.0212(16) 0.0246(16)
C042 0.025(3) 0.019(4) 0.035(4) 0.006(3) 0.021(3) -0.004(3)
C043 0.036(4) 0.024(4) 0.059(6) 0.033(4) 0.025(4) 0.009(3)
C044 0.039(6) 0.056(7) 0.057(5) 0.036(5) 0.027(4) 0.012(5)
C42A 0.216(19) 0.075(10) 0.060(9) 0.038(7) 0.030(11) 0.114(12)
C43A 0.124(16) 0.121(15) 0.064(10) -0.032(9) -0.028(10) 0.089(12)
C44A 0.052(9) 0.054(10) 0.30(3) 0.038(13) 0.059(13) 0.025(8)
C010 0.0302(17) 0.0208(16) 0.0303(17) 0.0006(13) 0.0120(14) 0.0058(13)
Cl1A 0.076(4) 0.184(11) 0.214(11) 0.064(9) 0.084(6) 0.039(6)
Cl1B 0.078(4) 0.147(8) 0.097(5) 0.044(5) 0.035(4) 0.063(5)
C1A 0.047(16) 0.35(6) 0.45(9) -0.32(6) -0.06(3) 0.10(3)
C1B 0.182(17) 0.56(6) 0.42(3) 0.45(3) 0.281(19) 0.27(3)
C2A 0.25(2) 0.23(2) 0.189(16) 0.145(15) 0.142(15) 0.174(17)
C3A 0.29(4) 0.41(6) 0.106(18) -0.01(3) 0.11(2) 0.12(4)
C4A 0.143(11) 0.189(17) 0.36(3) 0.201(17) 0.206(15) 0.142(11)

loop_
_atom_type_symbol
_atom_type_description
_atom_type_scat_dispersion_real
_atom_type_scat_dispersion_imag
_atom_type_scat_source
C C 0.0033 0.0016 'International Tables Vol C Tables 4.2.6.8 and 6.1.1.4'
H H 0.0000 0.0000 'International Tables Vol C Tables 4.2.6.8 and 6.1.1.4'
N N 0.0061 0.0033 'International Tables Vol C Tables 4.2.6.8 and 6.1.1.4'
O O 0.0106 0.0060 'International Tables Vol C Tables 4.2.6.8 and 6.1.1.4'
F F 0.0171 0.0103 'International Tables Vol C Tables 4.2.6.8 and 6.1.1.4'
Cl Cl 0.1484 0.1585 'International Tables Vol C Tables 4.2.6.8 and 6.1.1.4'
Cu Cu 0.3201 1.2651 'International Tables Vol C Tables 4.2.6.8 and 6.1.1.4'

loop_
_geom_angle_atom_site_label_1
_geom_angle_atom_site_label_2
_geom_angle_atom_site_label_3
_geom_angle
_geom_angle_site_symmetry_1
_geom_angle_site_symmetry_3
_geom_angle_publ_flag
O2 Cu1 O2 180.0 2_556 . ?
O2 Cu1 O1 90.21(10) 2_556 2_556 ?
O2 Cu1 O1 89.79(10) . 2_556 ?
O2 Cu1 O1 89.79(10) 2_556 . ?
O2 Cu1 O1 90.21(10) . . ?
O1 Cu1 O1 180.0 2_556 . ?
O2 Cu1 O01 85.29(9) 2_556 2_556 ?
O2 Cu1 O01 94.71(9) . 2_556 ?
O1 Cu1 O01 81.69(9) 2_556 2_556 ?
O1 Cu1 O01 98.31(9) . 2_556 ?
O2 Cu1 O01 94.71(9) 2_556 . ?
O2 Cu1 O01 85.29(9) . . ?
O1 Cu1 O01 98.31(9) 2_556 . ?
O1 Cu1 O01 81.69(9) . . ?
O01 Cu1 O01 180.0 2_556 . ?
C2 O1 Cu1 124.2(2) . . ?
F2A C1 F1 93.8(9) . . ?
F2A C1 F1A 105.8(12) . . ?
F1 C1 F1A 13.5(14) . . ?
F2A C1 F3A 107.5(8) . . ?
F1 C1 F3A 117.8(8) . . ?
F1A C1 F3A 107.4(11) . . ?
F2A C1 F3 110.1(9) . . ?
F1 C1 F3 104.9(8) . . ?
F1A C1 F3 94.8(11) . . ?
F3A C1 F3 12.8(11) . . ?
F2A C1 F2 13.9(9) . . ?
F1 C1 F2 107.6(8) . . ?
F1A C1 F2 119.6(10) . . ?
F3A C1 F2 100.2(7) . . ?
F3 C1 F2 105.5(8) . . ?
F2A C1 C2 114.7(7) . . ?
F1 C1 C2 111.4(6) . . ?
F1A C1 C2 110.3(8) . . ?
F3A C1 C2 110.7(6) . . ?
F3 C1 C2 118.6(6) . . ?
F2 C1 C2 108.1(5) . . ?
O1 C2 C3 128.7(3) . . ?
O1 C2 C1 113.2(3) . . ?
C3 C2 C1 118.1(3) . . ?
C2 C3 C4 120.9(3) . . ?
O2 C4 C3 129.0(3) . . ?
O2 C4 C5 113.1(3) . . ?
C3 C4 C5 117.9(3) . . ?
F5A C5 F4 102.7(7) . . ?
F5A C5 F6 109.8(7) . . ?
F4 C5 F6 107.7(3) . . ?
F5A C5 F5 8.5(9) . . ?
F4 C5 F5 111.1(5) . . ?
F6 C5 F5 105.3(5) . . ?
F5A C5 C4 112.7(7) . . ?
F4 C5 C4 113.4(3) . . ?
F6 C5 C4 110.3(3) . . ?
F5 C5 C4 108.8(5) . . ?
C4 O2 Cu1 125.1(2) . . ?
O3 Cu2 O3 180.0 . 2_445 ?
O3 Cu2 O4 92.41(10) . . ?
O3 Cu2 O4 87.60(10) 2_445 . ?
O3 Cu2 O4 87.59(10) . 2_445 ?
O3 Cu2 O4 92.40(10) 2_445 2_445 ?
O4 Cu2 O4 180.00(14) . 2_445 ?
O3 Cu2 N3 95.47(10) . 2_445 ?
O3 Cu2 N3 84.53(10) 2_445 2_445 ?
O4 Cu2 N3 92.97(9) . 2_445 ?
O4 Cu2 N3 87.03(9) 2_445 2_445 ?
O3 Cu2 N3 84.53(9) . . ?
O3 Cu2 N3 95.47(10) 2_445 . ?
O4 Cu2 N3 87.03(9) . . ?
O4 Cu2 N3 92.97(9) 2_445 . ?
N3 Cu2 N3 180.0 2_445 . ?
C7 O3 Cu2 124.5(2) . . ?
F8A C6 F9 104.6(10) . . ?
F8A C6 F7 99.0(8) . . ?
F9 C6 F7 119.8(6) . . ?
F8A C6 F7A 115.5(8) . . ?
F9 C6 F7A 106.5(6) . . ?
F7 C6 F7A 17.9(6) . . ?
F8A C6 F9A 111.5(10) . . ?
F9 C6 F9A 11.6(7) . . ?
F7 C6 F9A 108.7(6) . . ?
F7A C6 F9A 95.0(6) . . ?
F8A C6 F8 2.0(12) . . ?
F9 C6 F8 102.9(8) . . ?
F7 C6 F8 99.2(6) . . ?
F7A C6 F8 115.4(6) . . ?
F9A C6 F8 109.6(8) . . ?
F8A C6 C7 109.5(7) . . ?
F9 C6 C7 111.1(6) . . ?
F7 C6 C7 111.5(5) . . ?
F7A C6 C7 109.5(5) . . ?
F9A C6 C7 115.4(6) . . ?
F8 C6 C7 111.2(5) . . ?
O3 C7 C8 128.8(3) . . ?
O3 C7 C6 113.0(3) . . ?
C8 C7 C6 118.2(3) . . ?
C7 C8 C9 121.3(3) . . ?
O4 C9 C8 128.4(3) . . ?
O4 C9 C10 115.1(3) . . ?
C8 C9 C10 116.4(3) . . ?
F12A C10 F11A 108.5(10) . . ?
F12A C10 F10A 108.9(9) . . ?
F11A C10 F10A 104.4(9) . . ?
F12A C10 F10 98.8(10) . . ?
F11A C10 F10 117.6(9) . . ?
F10A C10 F10 14.0(10) . . ?
F12A C10 F11 116.8(10) . . ?
F11A C10 F11 10.1(11) . . ?
F10A C10 F11 95.6(9) . . ?
F10 C10 F11 109.2(9) . . ?
F12A C10 F12 9.8(10) . . ?
F11A C10 F12 98.7(8) . . ?
F10A C10 F12 113.6(7) . . ?
F10 C10 F12 105.1(7) . . ?
F11 C10 F12 107.2(7) . . ?
F12A C10 C9 110.1(8) . . ?
F11A C10 C9 110.1(6) . . ?
F10A C10 C9 114.7(6) . . ?
F10 C10 C9 111.1(7) . . ?
F11 C10 C9 110.3(6) . . ?
F12 C10 C9 113.7(5) . . ?
C9 O4 Cu2 123.8(2) . . ?
N1 O01 Cu1 123.2(2) . . ?
O01 N1 C07 125.3(3) . . ?
O01 N1 C01 121.6(3) . . ?
C07 N1 C01 111.8(3) . . ?
N1 C01 C03 110.5(3) . . ?
N1 C01 C02 106.5(3) . . ?
C03 C01 C02 110.6(3) . . ?
N1 C01 C04 100.4(3) . . ?
C03 C01 C04 115.1(3) . . ?
C02 C01 C04 112.9(3) . . ?
N2 C04 C05 109.7(3) . . ?
N2 C04 C06 105.8(3) . . ?
C05 C04 C06 111.0(3) . . ?
N2 C04 C01 100.3(3) . . ?
C05 C04 C01 115.3(3) . . ?
C06 C04 C01 113.7(3) . . ?
O02 N2 C07 125.7(3) . . ?
O02 N2 C04 122.1(3) . . ?
C07 N2 C04 111.7(3) . . ?
N1 C07 N2 108.4(3) . . ?
N1 C07 C08 125.7(3) . . ?
N2 C07 C08 125.9(3) . . ?
C010 C08 C09 104.5(3) . . ?
C010 C08 C07 126.6(3) . . ?
C09 C08 C07 128.9(3) . . ?
N3 C09 C08 111.1(3) . . ?
C09 N3 N4 105.1(3) . . ?
C09 N3 Cu2 122.6(2) . . ?
N4 N3 Cu2 131.7(2) . . ?
C010 N4 N3 112.1(3) . . ?
C010 N4 C041 126.3(3) . . ?
N3 N4 C041 121.6(3) . . ?
C42A C041 N4 109.9(7) . . ?
C42A C041 C042 16.6(9) . . ?
N4 C041 C042 112.9(4) . . ?
C043 C042 C041 113.9(7) . . ?
C043 C042 C43A 11.4(11) . . ?
C041 C042 C43A 108.2(11) . . ?
C044 C043 C042 114.1(8) . . ?
C044 C043 C42A 100.1(11) . . ?
C042 C043 C42A 14.3(9) . . ?
C044 C043 C44A 8.6(13) . . ?
C042 C043 C44A 111.8(9) . . ?
C42A C043 C44A 97.5(12) . . ?
C43A C044 C043 1.4(15) . . ?
C041 C42A C043 107.4(12) . . ?
C041 C42A C43A 106.0(13) . . ?
C043 C42A C43A 11.3(11) . . ?
C044 C43A C44A 10.5(17) . . ?
C044 C43A C042 126(2) . . ?
C44A C43A C042 122.7(18) . . ?
C044 C43A C42A 112(2) . . ?
C44A C43A C42A 108.3(19) . . ?
C042 C43A C42A 14.4(8) . . ?
C43A C44A C043 2.9(12) . . ?
N4 C010 C08 107.2(3) . . ?
C4A Cl1A C1A 37.8(19) 2_355 . ?
C4A Cl1A C1B 30.7(10) 2_355 . ?
C1A Cl1A C1B 19.4(13) . . ?
C4A Cl1A Cl1B 14.2(8) 2_355 . ?
C1A Cl1A Cl1B 48.2(19) . . ?
C1B Cl1A Cl1B 44.5(7) . . ?
C4A Cl1B C1B 19(2) 2_355 . ?
C4A Cl1B C3A 59(2) 2_355 2_355 ?
C1B Cl1B C3A 40.1(15) . 2_355 ?
C4A Cl1B C1A 27.5(17) 2_355 . ?
C1B Cl1B C1A 18.4(12) . . ?
C3A Cl1B C1A 37.6(12) 2_355 . ?
C4A Cl1B Cl1A 26.8(18) 2_355 . ?
C1B Cl1B Cl1A 44.6(13) . . ?
C3A Cl1B Cl1A 81.2(10) 2_355 . ?
C1A Cl1B Cl1A 44.2(7) . . ?
C1B C1A C4A 55(5) . 2_355 ?
C1B C1A C3A 80(6) . 2_355 ?
C4A C1A C3A 85(4) 2_355 2_355 ?
C1B C1A C2A 91(5) . . ?
C4A C1A C2A 140(3) 2_355 . ?
C3A C1A C2A 67(2) 2_355 . ?
C1B C1A Cl1A 81(4) . . ?
C4A C1A Cl1A 69.8(19) 2_355 . ?
C3A C1A Cl1A 154(4) 2_355 . ?
C2A C1A Cl1A 131(4) . . ?
C1B C1A Cl1B 70(6) . . ?
C4A C1A Cl1B 22.7(19) 2_355 . ?
C3A C1A Cl1B 70(3) 2_355 . ?
C2A C1A Cl1B 135(3) . . ?
Cl1A C1A Cl1B 87.6(17) . . ?
C1A C1B C4A 93(6) . 2_355 ?
C1A C1B C3A 72(5) . 2_355 ?
C4A C1B C3A 92(3) 2_355 2_355 ?
C1A C1B C2A 67(5) . . ?
C4A C1B C2A 151(3) 2_355 . ?
C3A C1B C2A 62(2) 2_355 . ?
C1A C1B Cl1B 92(6) . . ?
C4A C1B Cl1B 19(2) 2_355 . ?
C3A C1B Cl1B 74(2) 2_355 . ?
C2A C1B Cl1B 134(2) . . ?
C1A C1B Cl1A 79(4) . . ?
C4A C1B Cl1A 72(3) 2_355 . ?
C3A C1B Cl1A 147(3) 2_355 . ?
C2A C1B Cl1A 121.2(17) . . ?
Cl1B C1B Cl1A 90.9(16) . . ?
C1A C2A C1A 180.000(4) 2_355 . ?
C1A C2A C3A 131(2) 2_355 2_355 ?
C1A C2A C3A 49(2) . 2_355 ?
C1A C2A C3A 49(2) 2_355 . ?
C1A C2A C3A 131(2) . . ?
C3A C2A C3A 179.998(5) 2_355 . ?
C1A C2A C1B 22.3(15) 2_355 2_355 ?
C1A C2A C1B 157.7(15) . 2_355 ?
C3A C2A C1B 131.7(14) 2_355 2_355 ?
C3A C2A C1B 48.3(14) . 2_355 ?
C1A C2A C1B 157.7(15) 2_355 . ?
C1A C2A C1B 22.3(15) . . ?
C3A C2A C1B 48.3(14) 2_355 . ?
C3A C2A C1B 131.7(14) . . ?
C1B C2A C1B 179.997(2) 2_355 . ?
C1B C3A C1A 28.1(19) 2_355 2_355 ?
C1B C3A C2A 70.0(19) 2_355 . ?
C1A C3A C2A 64(3) 2_355 . ?
C1B C3A C4A 35.8(14) 2_355 . ?
C1A C3A C4A 45(3) 2_355 . ?
C2A C3A C4A 104.8(17) . . ?
C1B C3A Cl1B 66.3(18) 2_355 2_355 ?
C1A C3A Cl1B 73(3) 2_355 2_355 ?
C2A C3A Cl1B 135.2(16) . 2_355 ?
C4A C3A Cl1B 30.7(11) . 2_355 ?
Cl1B C4A C1B 142(4) 2_355 2_355 ?
Cl1B C4A C1A 130(3) 2_355 2_355 ?
C1B C4A C1A 32(2) 2_355 2_355 ?
Cl1B C4A C3A 91(3) 2_355 . ?
C1B C4A C3A 52(3) 2_355 . ?
C1A C4A C3A 49(2) 2_355 . ?
Cl1B C4A Cl1A 139(2) 2_355 2_355 ?
C1B C4A Cl1A 77(3) 2_355 2_355 ?
C1A C4A Cl1A 72(2) 2_355 2_355 ?
C3A C4A Cl1A 121.5(19) . 2_355 ?

loop_
_geom_bond_atom_site_label_1
_geom_bond_atom_site_label_2
_geom_bond_distance
_geom_bond_site_symmetry_2
_geom_bond_publ_flag
Cu1 O2 1.967(2) 2_556 ?
Cu1 O2 1.967(2) . ?
Cu1 O1 1.999(3) 2_556 ?
Cu1 O1 1.999(3) . ?
Cu1 O01 2.275(3) 2_556 ?
Cu1 O01 2.275(3) . ?
O1 C2 1.247(4) . ?
C1 F2A 1.281(12) . ?
C1 F1 1.288(11) . ?
C1 F1A 1.298(15) . ?
C1 F3A 1.324(11) . ?
C1 F3 1.306(15) . ?
C1 F2 1.363(10) . ?
C1 C2 1.522(5) . ?
C2 C3 1.381(5) . ?
C3 C4 1.383(5) . ?
C4 O2 1.245(4) . ?
C4 C5 1.537(5) . ?
C5 F5A 1.193(10) . ?
C5 F4 1.320(4) . ?
C5 F6 1.329(4) . ?
C5 F5 1.442(8) . ?
Cu2 O3 1.944(2) . ?
Cu2 O3 1.944(2) 2_445 ?
Cu2 O4 1.982(2) . ?
Cu2 O4 1.982(2) 2_445 ?
Cu2 N3 2.461(3) 2_445 ?
Cu2 N3 2.461(3) . ?
O3 C7 1.253(4) . ?
C6 F8A 1.189(11) . ?
C6 F9 1.266(14) . ?
C6 F7 1.317(9) . ?
C6 F7A 1.367(10) . ?
C6 F9A 1.401(14) . ?
C6 F8 1.429(9) . ?
C6 C7 1.527(5) . ?
C7 C8 1.383(5) . ?
C8 C9 1.406(5) . ?
C9 O4 1.236(4) . ?
C9 C10 1.530(5) . ?
C10 F12A 1.214(15) . ?
C10 F11A 1.278(12) . ?
C10 F10A 1.315(13) . ?
C10 F10 1.346(14) . ?
C10 F11 1.361(11) . ?
C10 F12 1.379(10) . ?
O01 N1 1.297(4) . ?
N1 C07 1.337(4) . ?
N1 C01 1.500(4) . ?
C01 C03 1.517(5) . ?
C01 C02 1.534(5) . ?
C01 C04 1.539(5) . ?
C04 N2 1.507(4) . ?
C04 C05 1.517(5) . ?
C04 C06 1.519(5) . ?
N2 O02 1.266(4) . ?
N2 C07 1.346(4) . ?
C07 C08 1.430(5) . ?
C08 C010 1.391(5) . ?
C08 C09 1.400(4) . ?
C09 N3 1.331(4) . ?
N3 N4 1.359(4) . ?
N4 C010 1.330(4) . ?
N4 C041 1.465(4) . ?
C041 C42A 1.440(17) . ?
C041 C042 1.521(10) . ?
C042 C043 1.455(15) . ?
C042 C43A 1.61(2) . ?
C043 C044 1.457(16) . ?
C043 C42A 1.652(18) . ?
C043 C44A 1.76(2) . ?
C044 C43A 1.12(3) . ?
C42A C43A 1.73(2) . ?
C43A C44A 1.43(3) . ?
Cl1A C4A 1.67(3) 2_355 ?
Cl1A C1A 1.694(19) . ?
Cl1A C1B 1.70(4) . ?
Cl1A Cl1B 2.429(16) . ?
Cl1B C4A 0.91(2) 2_355 ?
Cl1B C1B 1.702(17) . ?
Cl1B C3A 1.78(4) 2_355 ?
Cl1B C1A 1.81(6) . ?
C1A C1B 0.57(4) . ?
C1A C4A 1.09(5) 2_355 ?
C1A C3A 1.16(4) 2_355 ?
C1A C2A 1.38(4) . ?
C1B C4A 0.89(3) 2_355 ?
C1B C3A 1.20(4) 2_355 ?
C1B C2A 1.51(3) . ?
C2A C1A 1.38(4) 2_355 ?
C2A C3A 1.41(4) 2_355 ?
C2A C3A 1.41(4) . ?
C2A C1B 1.51(3) 2_355 ?
C3A C1B 1.20(4) 2_355 ?
C3A C1A 1.16(4) 2_355 ?
C3A C4A 1.52(3) . ?
C3A Cl1B 1.78(4) 2_355 ?
C4A Cl1B 0.91(2) 2_355 ?
C4A C1B 0.89(3) 2_355 ?
C4A C1A 1.09(5) 2_355 ?
C4A Cl1A 1.67(3) 2_355 ?
